data_4100222
_journal_name_full 'Journal of the American Chemical Society'
_journal_paper_doi 10.1021/ja051874u
_journal_year 2005
_chemical_formula_moiety 'C48 H57 Co Cr N4 O6'
_chemical_formula_sum 'C96 H119 Co2 Cr2 N8 O12'
_chemical_formula_weight 1798.85
_space_group_IT_number 2
_symmetry_cell_setting triclinic
_symmetry_space_group_name_Hall '-P 1'
_symmetry_space_group_name_H-M 'P -1'
_cell_angle_alpha 75.083(7)
_cell_angle_beta 86.603(7)
_cell_angle_gamma 80.683(6)
_cell_formula_units_Z 2
_cell_length_a 9.828(3)
_cell_length_b 18.793(5)
_cell_length_c 25.558(7)
_cell_measurement_temperature 173(2)
_cell_volume 4501(2)
_diffrn_ambient_temperature 173(2)
_exptl_crystal_density_diffrn 1.327
_cod_depositor_comments
;
The following automatic conversions were performed:
'_symmetry_cell_setting' value 'Triclinic' changed to 'triclinic'
according to '/home/saulius/struct/CIF-dictionaries/cif_core.dic'
dictionary named 'cif_core.dic' version 2.4.1 from 2010-06-29.

Automatic conversion script
Id: cif_fix_enum 1527 2010-12-29 10:47:43Z saulius 
;
_cod_database_code 4100222

loop_
_symmetry_equiv_pos_as_xyz
'x, y, z'
'-x, -y, -z'

loop_
_atom_site_label
_atom_site_type_symbol
_atom_site_fract_x
_atom_site_fract_y
_atom_site_fract_z
_atom_site_U_iso_or_equiv
_atom_site_adp_type
_atom_site_occupancy
_atom_site_symmetry_multiplicity
_atom_site_calc_flag
_atom_site_refinement_flags
_atom_site_disorder_assembly
_atom_site_disorder_group
Co1 Co 0.14347(7) 1.01082(4) 0.25211(3) 0.0446(2) Uani 1 1 d . . .
Co2 Co 0.63663(7) 0.50507(4) 0.24561(3) 0.0394(2) Uani 1 1 d . . .
Cr1 Cr -0.73399(7) 0.74597(4) 0.49564(3) 0.0241(2) Uani 1 1 d . . .
O1 O -0.8551(3) 0.83949(15) 0.45500(10) 0.0282(8) Uani 1 1 d . B .
N1 N -0.8313(3) 0.68129(18) 0.46247(13) 0.0263(10) Uani 1 1 d . A .
N2 N -0.5978(3) 0.75731(18) 0.43243(12) 0.0244(10) Uani 1 1 d . A .
N3 N -0.6365(3) 0.81025(17) 0.52864(13) 0.0209(10) Uani 1 1 d . A .
N4 N -0.8712(3) 0.73510(18) 0.55796(12) 0.0238(10) Uani 1 1 d . A .
C1 C -0.7978(4) 0.6608(2) 0.41474(16) 0.0278(13) Uani 1 1 d . . .
C2 C -0.6886(5) 0.6820(2) 0.38168(17) 0.0294(13) Uani 1 1 d . D .
H2 H -0.681(3) 0.6664(17) 0.3531(13) 0.016(10) Uiso 1 1 d . . .
C3 C -0.5967(4) 0.7273(2) 0.38832(16) 0.0239(13) Uani 1 1 d . . .
C4 C -0.4855(5) 0.7513(3) 0.35134(17) 0.0389(14) Uani 1 1 d . A .
C5 C -0.4228(5) 0.7949(3) 0.37299(18) 0.0495(15) Uani 1 1 d . . .
C6 C -0.4895(4) 0.7982(2) 0.42431(17) 0.0351(14) Uani 1 1 d . A .
C7 C -0.4575(4) 0.8363(3) 0.45990(19) 0.0383(14) Uani 1 1 d . . .
H7 H -0.388(3) 0.8585(17) 0.4526(13) 0.016(10) Uiso 1 1 d . . .
C8 C -0.5231(4) 0.8425(2) 0.50824(16) 0.0256(13) Uani 1 1 d . A .
C9 C -0.4889(4) 0.8873(2) 0.54227(16) 0.0241(12) Uani 1 1 d . . .
C10 C -0.5815(4) 0.8824(2) 0.58304(16) 0.0277(13) Uani 1 1 d . A .
C11 C -0.6739(4) 0.8335(2) 0.57463(16) 0.0239(13) Uani 1 1 d . . .
C12 C -0.7865(5) 0.8129(2) 0.60766(17) 0.0347(14) Uani 1 1 d . A .
H12 H -0.807(3) 0.8308(16) 0.6362(12) 0.000(9) Uiso 1 1 d . . .
C13 C -0.8750(4) 0.7652(2) 0.60208(17) 0.0291(13) Uani 1 1 d . . .
C14 C -0.9832(4) 0.7408(3) 0.63966(17) 0.0363(14) Uani 1 1 d . A .
C15 C -1.0416(5) 0.6943(3) 0.61868(18) 0.0407(15) Uani 1 1 d . . .
C16 C -0.9746(4) 0.6919(2) 0.56780(17) 0.0319(14) Uani 1 1 d . A .
C17 C -1.0098(4) 0.6535(3) 0.53201(18) 0.0363(14) Uani 1 1 d . . .
H17 H -1.078(3) 0.6249(18) 0.5426(13) 0.018(10) Uiso 1 1 d . . .
C18 C -0.9457(4) 0.6480(2) 0.48348(17) 0.0282(13) Uani 1 1 d . A .
C19 C -0.9840(5) 0.6080(2) 0.44731(18) 0.0331(14) Uani 1 1 d . . .
C20 C -0.8917(4) 0.6140(2) 0.40493(17) 0.0295(13) Uani 1 1 d . A .
C21 C -0.4560(5) 0.7317(3) 0.29808(18) 0.0607(17) Uani 1 1 d . . .
H21A H -0.4678 0.6791 0.3026 0.073 Uiso 1 1 calc R A .
H21B H -0.3586 0.7360 0.2874 0.073 Uiso 1 1 calc R . .
C22 C -0.5472(6) 0.7800(3) 0.25338(19) 0.081(2) Uani 1 1 d . A .
H22A H -0.5229 0.7644 0.2198 0.121 Uiso 1 1 calc R . .
H22B H -0.5344 0.8321 0.2479 0.121 Uiso 1 1 calc R . .
H22C H -0.6438 0.7751 0.2632 0.121 Uiso 1 1 calc R . .
C23 C -0.3210(8) 0.8471(5) 0.3427(4) 0.043(3) Uani 0.538(7) 1 d PU A 1
H23A H -0.3544 0.8716 0.3056 0.051 Uiso 0.538(7) 1 calc PR A 1
H23B H -0.3179 0.8865 0.3617 0.051 Uiso 0.538(7) 1 calc PR A 1
C23' C -0.2667(12) 0.8096(6) 0.3615(5) 0.047(4) Uani 0.462(7) 1 d P A 2
H23C H -0.2209 0.8109 0.3946 0.057 Uiso 0.462(7) 1 calc PR A 2
H23D H -0.2111 0.7728 0.3441 0.057 Uiso 0.462(7) 1 calc PR A 2
C24 C -0.1808(11) 0.8060(6) 0.3395(5) 0.083(5) Uani 0.509(7) 1 d PU A 1
H24A H -0.1191 0.8406 0.3203 0.124 Uiso 0.509(7) 1 calc PR A 1
H24B H -0.1832 0.7678 0.3198 0.124 Uiso 0.509(7) 1 calc PR A 1
H24C H -0.1472 0.7821 0.3761 0.124 Uiso 0.509(7) 1 calc PR A 1
C24' C -0.2979(11) 0.8863(6) 0.3226(5) 0.071(4) Uani 0.491(7) 1 d P A 2
H24D H -0.2112 0.9051 0.3100 0.106 Uiso 0.491(7) 1 calc PR A 2
H24E H -0.3545 0.9204 0.3413 0.106 Uiso 0.491(7) 1 calc PR A 2
H24F H -0.3479 0.8827 0.2916 0.106 Uiso 0.491(7) 1 calc PR A 2
C25 C -0.3669(4) 0.9295(2) 0.53266(18) 0.0357(14) Uani 1 1 d . A .
H25A H -0.3889 0.9732 0.5482 0.043 Uiso 1 1 calc R . .
H25B H -0.3519 0.9481 0.4932 0.043 Uiso 1 1 calc R . .
C26 C -0.2347(5) 0.8823(3) 0.5573(2) 0.076(2) Uani 1 1 d . . .
H26A H -0.1596 0.9123 0.5496 0.113 Uiso 1 1 calc R A .
H26B H -0.2114 0.8393 0.5417 0.113 Uiso 1 1 calc R . .
H26C H -0.2477 0.8650 0.5966 0.113 Uiso 1 1 calc R . .
C27 C -0.5933(5) 0.9177(2) 0.62998(18) 0.0422(15) Uani 1 1 d . . .
H27A H -0.6919 0.9348 0.6366 0.051 Uiso 1 1 calc R A .
H27B H -0.5461 0.9622 0.6199 0.051 Uiso 1 1 calc R . .
C28 C -0.5327(5) 0.8667(3) 0.68218(18) 0.0574(18) Uani 1 1 d . A .
H28A H -0.5446 0.8936 0.7107 0.086 Uiso 1 1 calc R . .
H28B H -0.4343 0.8506 0.6765 0.086 Uiso 1 1 calc R . .
H28C H -0.5802 0.8230 0.6931 0.086 Uiso 1 1 calc R . .
C29 C -1.0150(5) 0.7625(3) 0.69204(19) 0.0466(16) Uani 1 1 d . . .
H29B H -1.029(4) 0.8178(19) 0.6860(14) 0.029(11) Uiso 1 1 d . . .
H29A H -1.100(4) 0.750(2) 0.7065(17) 0.061(15) Uiso 1 1 d . . .
C30 C -0.9127(6) 0.7237(3) 0.7360(2) 0.0607(19) Uani 1 1 d . A .
H30C H -0.826(4) 0.735(2) 0.7251(16) 0.048(14) Uiso 1 1 d . . .
H30B H -0.905(5) 0.672(3) 0.7419(19) 0.079(18) Uiso 1 1 d . . .
H30A H -0.948(4) 0.741(2) 0.7664(18) 0.067(16) Uiso 1 1 d . . .
C31 C -1.1541(5) 0.6476(3) 0.6457(2) 0.0599(18) Uani 1 1 d . A .
H31A H -1.1539 0.6060 0.6285 0.072 Uiso 1 1 calc R . .
H31B H -1.1334 0.6259 0.6845 0.072 Uiso 1 1 calc R . .
C32 C -1.2932(6) 0.6942(3) 0.6405(3) 0.089(2) Uani 1 1 d . . .
H32A H -1.3627 0.6633 0.6580 0.134 Uiso 1 1 calc R A .
H32B H -1.3144 0.7150 0.6021 0.134 Uiso 1 1 calc R . .
H32C H -1.2939 0.7348 0.6581 0.134 Uiso 1 1 calc R . .
C33 C -1.1061(4) 0.5664(3) 0.4549(2) 0.0447(15) Uani 1 1 d . A .
H33A H -1.0836 0.5233 0.4387 0.054 Uiso 1 1 calc R . .
H33B H -1.1244 0.5471 0.4941 0.054 Uiso 1 1 calc R . .
C34 C -1.2337(5) 0.6153(3) 0.4290(3) 0.087(2) Uani 1 1 d . . .
H34A H -1.3103 0.5865 0.4348 0.131 Uiso 1 1 calc R A .
H34B H -1.2165 0.6337 0.3901 0.131 Uiso 1 1 calc R . .
H34C H -1.2573 0.6576 0.4454 0.131 Uiso 1 1 calc R . .
C35 C -0.8841(5) 0.5845(3) 0.3557(2) 0.0477(16) Uani 1 1 d . . .
H35A H -0.917(3) 0.5499(16) 0.3652(12) 0.000(9) Uiso 1 1 d . . .
C36 C -0.9483(5) 0.6405(3) 0.30619(18) 0.0590(18) Uani 1 1 d . A .
H36A H -0.9425 0.6170 0.2759 0.089 Uiso 1 1 calc R . .
H36B H -0.8987 0.6834 0.2966 0.089 Uiso 1 1 calc R . .
H36C H -1.0453 0.6571 0.3141 0.089 Uiso 1 1 calc R . .
C37 C -0.9213(8) 0.8501(4) 0.4031(3) 0.053(3) Uiso 0.633(7) 1 d P B 1
H37A H -0.9568 0.8047 0.4007 0.064 Uiso 0.633(7) 1 calc PR B 1
H37B H -0.8575 0.8649 0.3721 0.064 Uiso 0.633(7) 1 calc PR B 1
C37' C -0.984(2) 0.8420(12) 0.4484(9) 0.134(9) Uiso 0.367(7) 1 d P B 2
H37C H -1.0344 0.8405 0.4834 0.161 Uiso 0.367(7) 1 calc PR B 2
H37D H -0.9992 0.7981 0.4361 0.161 Uiso 0.367(7) 1 calc PR B 2
C38 C -1.0410(6) 0.9148(3) 0.4058(3) 0.089(2) Uani 1 1 d . . .
H38A H -1.0789 0.9401 0.3695 0.106 Uiso 1 1 calc R B 1
H38B H -1.1163 0.8969 0.4307 0.106 Uiso 1 1 calc R B 1
C39 C -0.9679(6) 0.9637(3) 0.4270(2) 0.076(2) Uani 1 1 d . B .
H39A H -1.0339 0.9992 0.4422 0.092 Uiso 1 1 calc R C 1
H39B H -0.9113 0.9920 0.3983 0.092 Uiso 1 1 calc R C 1
C40 C -0.8804(9) 0.9122(4) 0.4696(3) 0.037(3) Uani 0.540(8) 1 d P B 1
H40A H -0.9278 0.9070 0.5054 0.045 Uiso 0.540(8) 1 calc PR B 1
H40B H -0.7923 0.9306 0.4711 0.045 Uiso 0.540(8) 1 calc PR B 1
C40' C -0.8126(14) 0.9061(9) 0.4344(9) 0.173(11) Uani 0.460(8) 1 d P B 2
H40C H -0.7634 0.9082 0.3992 0.207 Uiso 0.460(8) 1 calc PR B 2
H40D H -0.7527 0.9179 0.4598 0.207 Uiso 0.460(8) 1 calc PR B 2
O2 O -0.6112(3) 0.65287(15) 0.53768(10) 0.0329(9) Uani 1 1 d D D 2
Cr2 Cr 0.0000 1.0000 0.0000 0.0203(3) Uani 1 2 d S . .
N5 N -0.0536(3) 0.89818(16) 0.03368(12) 0.0206(10) Uani 1 1 d . . .
N6 N -0.0975(3) 1.03762(17) 0.06202(12) 0.0187(9) Uani 1 1 d . . .
C45 C -0.0331(4) 0.8382(2) 0.01073(15) 0.0196(12) Uani 1 1 d . . .
C46 C -0.0956(4) 0.7773(2) 0.04489(16) 0.0227(12) Uani 1 1 d . . .
C47 C -0.1553(4) 0.8010(2) 0.08807(16) 0.0187(12) Uani 1 1 d . . .
C48 C -0.1302(4) 0.8762(2) 0.08040(15) 0.0195(12) Uani 1 1 d . . .
C49 C -0.1796(4) 0.9228(2) 0.11369(17) 0.0259(13) Uani 1 1 d . . .
H49 H -0.217(3) 0.8981(16) 0.1438(12) 0.000(9) Uiso 1 1 d . . .
C50 C -0.1621(4) 0.9969(2) 0.10661(16) 0.0224(12) Uani 1 1 d . . .
C51 C -0.2000(4) 1.0408(2) 0.14539(15) 0.0200(12) Uani 1 1 d . . .
C52 C -0.1559(4) 1.1070(2) 0.12501(16) 0.0220(12) Uani 1 1 d . . .
C53 C -0.0929(4) 1.1058(2) 0.07275(16) 0.0213(12) Uani 1 1 d . . .
C54 C -0.0346(4) 1.1624(2) 0.03771(16) 0.0209(12) Uani 1 1 d . . .
H54A H -0.0425 1.2076 0.0486 0.025 Uiso 1 1 calc R . .
C55 C -0.0918(4) 0.7024(2) 0.03344(17) 0.0274(13) Uani 1 1 d . . .
H55B H -0.108(3) 0.7087(17) -0.0094(13) 0.018(10) Uiso 1 1 d . . .
H55A H -0.173(3) 0.6835(18) 0.0500(13) 0.024(11) Uiso 1 1 d . . .
C56 C 0.0383(5) 0.6489(3) 0.0508(2) 0.0431(16) Uani 1 1 d . . .
H56C H 0.121(4) 0.674(2) 0.0318(15) 0.043(13) Uiso 1 1 d . . .
H56B H 0.038(4) 0.601(2) 0.0439(16) 0.049(14) Uiso 1 1 d . . .
H56A H 0.037(4) 0.6349(18) 0.0895(14) 0.025(11) Uiso 1 1 d . . .
C57 C -0.2308(4) 0.7593(2) 0.13602(17) 0.0293(13) Uani 1 1 d . . .
H57B H -0.271(3) 0.7266(17) 0.1251(12) 0.008(10) Uiso 1 1 d . . .
H57A H -0.323(4) 0.794(2) 0.1435(16) 0.057(14) Uiso 1 1 d . . .
C58 C -0.1416(5) 0.7233(3) 0.18507(17) 0.0425(15) Uani 1 1 d . . .
H58A H -0.1972 0.6966 0.2144 0.064 Uiso 1 1 calc R . .
H58B H -0.1048 0.7619 0.1970 0.064 Uiso 1 1 calc R . .
H58C H -0.0651 0.6883 0.1755 0.064 Uiso 1 1 calc R . .
C59 C -0.2716(4) 1.0132(2) 0.19880(17) 0.0283(13) Uani 1 1 d . . .
H59B H -0.226(4) 0.9650(19) 0.2146(14) 0.030(11) Uiso 1 1 d . . .
H59A H -0.263(4) 1.0404(19) 0.2245(14) 0.027(11) Uiso 1 1 d . . .
C60 C -0.4251(4) 1.0140(3) 0.19356(18) 0.0430(15) Uani 1 1 d . . .
H60A H -0.4661 0.9961 0.2295 0.064 Uiso 1 1 calc R . .
H60B H -0.4389 0.9814 0.1706 0.064 Uiso 1 1 calc R . .
H60C H -0.4693 1.0649 0.1772 0.064 Uiso 1 1 calc R . .
C61 C -0.1628(4) 1.1706(2) 0.15150(16) 0.0286(13) Uani 1 1 d . . .
H61A H -0.1206 1.1513 0.1876 0.034 Uiso 1 1 calc R . .
H61B H -0.1076 1.2076 0.1295 0.034 Uiso 1 1 calc R . .
C62 C -0.3074(5) 1.2088(2) 0.1580(2) 0.0489(16) Uani 1 1 d . . .
H62A H -0.3049 1.2494 0.1753 0.073 Uiso 1 1 calc R . .
H62B H -0.3622 1.1728 0.1805 0.073 Uiso 1 1 calc R . .
H62C H -0.3492 1.2292 0.1223 0.073 Uiso 1 1 calc R . .
O3 O 0.1761(3) 0.97092(14) 0.04456(10) 0.0229(8) Uani 1 1 d . . .
C63 C 0.2958(4) 1.0091(3) 0.03069(18) 0.0382(15) Uani 1 1 d . . .
H63A H 0.2711 1.0621 0.0312 0.046 Uiso 1 1 calc R . .
H63B H 0.3319 1.0064 -0.0059 0.046 Uiso 1 1 calc R . .
C64 C 0.4006(5) 0.9700(3) 0.07243(19) 0.0519(17) Uani 1 1 d . . .
H64A H 0.4459 1.0065 0.0842 0.062 Uiso 1 1 calc R . .
H64B H 0.4720 0.9364 0.0577 0.062 Uiso 1 1 calc R . .
C65 C 0.3241(4) 0.9260(2) 0.11916(17) 0.0332(14) Uani 1 1 d . . .
H65A H 0.3362 0.9411 0.1527 0.040 Uiso 1 1 calc R . .
H65B H 0.3579 0.8720 0.1252 0.040 Uiso 1 1 calc R . .
C66 C 0.1741(4) 0.9434(3) 0.10331(18) 0.0335(14) Uani 1 1 d . . .
H66B H 0.123(4) 0.984(2) 0.1186(14) 0.035(12) Uiso 1 1 d . . .
H66A H 0.120(4) 0.907(2) 0.1099(16) 0.048(14) Uiso 1 1 d . . .
Cr3 Cr 0.5000 1.5000 0.0000 0.0199(3) Uani 1 2 d S . .
O4 O 0.3183(3) 1.54212(14) -0.03939(10) 0.0250(8) Uani 1 1 d . . .
N7 N 0.5065(3) 1.40533(17) -0.02468(12) 0.0209(10) Uani 1 1 d . . .
N8 N 0.6051(3) 1.54541(17) -0.06791(12) 0.0196(10) Uani 1 1 d . . .
C67 C 0.4559(4) 1.3414(2) 0.00294(16) 0.0222(12) Uani 1 1 d . . .
C68 C 0.4816(4) 1.2874(2) -0.02897(16) 0.0229(12) Uani 1 1 d . . .
C69 C 0.5459(4) 1.3199(2) -0.07651(17) 0.0250(12) Uani 1 1 d . . .
C70 C 0.5612(4) 1.3931(2) -0.07274(16) 0.0222(12) Uani 1 1 d . . .
C71 C 0.6204(4) 1.4449(2) -0.11304(16) 0.0253(13) Uani 1 1 d . . .
H71 H 0.651(3) 1.4300(15) -0.1441(12) 0.000(9) Uiso 1 1 d . . .
C72 C 0.6441(4) 1.5143(2) -0.11053(16) 0.0233(12) Uani 1 1 d . . .
C73 C 0.7128(4) 1.5652(2) -0.15192(16) 0.0270(13) Uani 1 1 d . . .
C74 C 0.7153(4) 1.6266(2) -0.13371(16) 0.0235(12) Uani 1 1 d . . .
C75 C 0.6453(4) 1.6155(2) -0.08223(16) 0.0234(13) Uani 1 1 d . . .
C76 C 0.6152(4) 1.6673(2) -0.05172(16) 0.0239(13) Uani 1 1 d . . .
H76A H 0.6469 1.7138 -0.0659 0.029 Uiso 1 1 calc R . .
C77 C 0.4509(4) 1.2089(2) -0.01031(17) 0.0263(13) Uani 1 1 d . . .
H77B H 0.367(3) 1.2074(17) 0.0135(13) 0.018(10) Uiso 1 1 d . . .
H77A H 0.446(4) 1.1875(19) -0.0401(14) 0.029(11) Uiso 1 1 d . . .
C78 C 0.5663(5) 1.1579(2) 0.0247(2) 0.0556(18) Uani 1 1 d . . .
H78A H 0.5436 1.1072 0.0362 0.083 Uiso 1 1 calc R . .
H78B H 0.5763 1.1762 0.0566 0.083 Uiso 1 1 calc R . .
H78C H 0.6530 1.1576 0.0037 0.083 Uiso 1 1 calc R . .
C79 C 0.5905(5) 1.2883(2) -0.12366(17) 0.0297(13) Uani 1 1 d . . .
H79B H 0.553(3) 1.2453(17) -0.1201(12) 0.013(10) Uiso 1 1 d . . .
H79A H 0.560(4) 1.3233(19) -0.1577(14) 0.032(11) Uiso 1 1 d . . .
C80 C 0.7456(4) 1.2657(2) -0.1296(2) 0.0484(16) Uani 1 1 d . . .
H80A H 0.7649 1.2452 -0.1614 0.073 Uiso 1 1 calc R . .
H80B H 0.7798 1.2279 -0.0971 0.073 Uiso 1 1 calc R . .
H80C H 0.7918 1.3094 -0.1343 0.073 Uiso 1 1 calc R . .
C81 C 0.7708(5) 1.5505(3) -0.20465(18) 0.0332(14) Uani 1 1 d . . .
H81B H 0.716(4) 1.5284(19) -0.2153(14) 0.022(12) Uiso 1 1 d . . .
H81A H 0.767(4) 1.604(2) -0.2357(17) 0.065(15) Uiso 1 1 d . . .
C82 C 0.9149(5) 1.5078(3) -0.2019(2) 0.0506(17) Uani 1 1 d . . .
H82A H 0.9440 1.5006 -0.2378 0.076 Uiso 1 1 calc R . .
H82B H 0.9165 1.4592 -0.1759 0.076 Uiso 1 1 calc R . .
H82C H 0.9779 1.5359 -0.1902 0.076 Uiso 1 1 calc R . .
C83 C 0.7778(5) 1.6948(2) -0.16267(17) 0.0309(14) Uani 1 1 d . . .
H83B H 0.817(4) 1.718(2) -0.1335(14) 0.035(12) Uiso 1 1 d . . .
H83A H 0.853(4) 1.689(2) -0.1903(15) 0.046(13) Uiso 1 1 d . . .
C84 C 0.6773(5) 1.7529(2) -0.19952(19) 0.0457(16) Uani 1 1 d . . .
H84A H 0.7228 1.7958 -0.2173 0.069 Uiso 1 1 calc R . .
H84B H 0.5978 1.7691 -0.1781 0.069 Uiso 1 1 calc R . .
H84C H 0.6461 1.7315 -0.2270 0.069 Uiso 1 1 calc R . .
C85 C 0.2011(5) 1.5014(3) -0.03457(19) 0.0357(15) Uani 1 1 d . . .
H85B H 0.174(4) 1.492(2) 0.0012(16) 0.045(13) Uiso 1 1 d . . .
H85A H 0.237(5) 1.464(3) -0.0521(19) 0.084(18) Uiso 1 1 d . . .
C86 C 0.0913(4) 1.5535(2) -0.07136(18) 0.0388(15) Uani 1 1 d . . .
H86A H 0.0464 1.5259 -0.0919 0.047 Uiso 1 1 calc R . .
H86B H 0.0199 1.5781 -0.0501 0.047 Uiso 1 1 calc R . .
C87 C 0.1672(5) 1.6093(3) -0.1086(2) 0.0561(18) Uani 1 1 d . . .
H87A H 0.1863 1.5964 -0.1438 0.067 Uiso 1 1 calc R . .
H87B H 0.1117 1.6596 -0.1152 0.067 Uiso 1 1 calc R . .
C88 C 0.2956(5) 1.6080(3) -0.0826(2) 0.073(2) Uani 1 1 d . . .
H88A H 0.3730 1.6083 -0.1093 0.087 Uiso 1 1 calc R . .
H88B H 0.2901 1.6526 -0.0684 0.087 Uiso 1 1 calc R . .
O5 O 0.3624(4) 0.9810(2) 0.33089(17) 0.0920(16) Uani 1 1 d . . .
O6 O 0.0838(4) 0.8730(2) 0.23288(15) 0.0802(14) Uani 1 1 d . . .
O7 O 0.2150(4) 1.1097(2) 0.14926(14) 0.0708(13) Uani 1 1 d . . .
O8 O -0.1073(4) 1.0785(2) 0.29756(13) 0.0668(12) Uani 1 1 d . . .
O9 O 0.8381(4) 0.4929(2) 0.32824(16) 0.0867(15) Uani 1 1 d . . .
O10 O 0.5719(4) 0.3596(2) 0.24324(19) 0.0930(16) Uani 1 1 d . . .
O11 O 0.7544(4) 0.57536(18) 0.14121(13) 0.0573(12) Uani 1 1 d . . .
O12 O 0.3768(4) 0.5943(2) 0.26401(14) 0.0720(13) Uani 1 1 d . . .
C89 C 0.2773(5) 0.9921(3) 0.2987(2) 0.0573(18) Uani 1 1 d . . .
C90 C 0.1086(5) 0.9280(3) 0.2407(2) 0.0522(17) Uani 1 1 d . . .
C91 C 0.1875(5) 1.0698(3) 0.1906(2) 0.0493(17) Uani 1 1 d . . .
C92 C -0.0057(5) 1.0524(3) 0.27860(19) 0.0488(16) Uani 1 1 d . . .
C93 C 0.7577(6) 0.4973(3) 0.2957(2) 0.0579(18) Uani 1 1 d . . .
C94 C 0.5989(5) 0.4160(3) 0.2452(2) 0.0548(18) Uani 1 1 d . . .
C95 C 0.4819(6) 0.5587(3) 0.25734(19) 0.0501(17) Uani 1 1 d . . .
C96 C 0.7081(5) 0.5476(2) 0.1822(2) 0.0427(16) Uani 1 1 d . . .
C43 C -0.5262(8) 0.5260(4) 0.5814(3) 0.069(3) Uiso 0.70 1 d P D .
C42 C -0.4244(10) 0.5541(5) 0.5575(4) 0.075(3) Uiso 0.60 1 d P D .
C43' C -0.4649(10) 0.5702(5) 0.6032(4) 0.087(3) Uiso 0.70 1 d P D .
C44' C -0.5909(10) 0.6345(5) 0.5967(3) 0.067(3) Uiso 0.60 1 d PD . .
C41' C -0.5791(11) 0.5843(5) 0.5206(4) 0.085(3) Uiso 0.60 1 d PD . .
C44 C -0.6568(15) 0.5916(7) 0.5767(5) 0.073(5) Uiso 0.40 1 d PD D .
C41 C -0.4640(13) 0.6373(11) 0.5322(8) 0.127(7) Uiso 0.40 1 d PD D .

loop_
_atom_site_aniso_label
_atom_site_aniso_U_11
_atom_site_aniso_U_22
_atom_site_aniso_U_33
_atom_site_aniso_U_23
_atom_site_aniso_U_13
_atom_site_aniso_U_12
Co1 0.0375(4) 0.0566(5) 0.0423(4) -0.0205(3) 0.0038(3) -0.0036(4)
Co2 0.0396(4) 0.0415(4) 0.0380(4) -0.0094(3) 0.0004(3) -0.0101(3)
Cr1 0.0237(4) 0.0292(4) 0.0219(4) -0.0084(3) 0.0033(3) -0.0098(3)
O1 0.0232(16) 0.0361(17) 0.0283(16) -0.0088(14) -0.0068(14) -0.0092(14)
N1 0.033(2) 0.031(2) 0.0179(19) -0.0089(16) 0.0043(17) -0.0119(17)
N2 0.021(2) 0.034(2) 0.0214(19) -0.0098(16) -0.0006(17) -0.0092(17)
N3 0.0128(18) 0.029(2) 0.0256(19) -0.0117(16) 0.0042(16) -0.0092(16)
N4 0.0196(19) 0.034(2) 0.0196(19) -0.0079(16) 0.0040(16) -0.0086(17)
C1 0.028(3) 0.027(3) 0.024(3) -0.004(2) 0.002(2) 0.001(2)
C2 0.033(3) 0.037(3) 0.024(2) -0.022(2) -0.002(2) 0.003(2)
C3 0.023(3) 0.029(3) 0.017(2) -0.003(2) 0.001(2) -0.001(2)
C4 0.037(3) 0.057(3) 0.031(3) -0.026(2) 0.010(2) -0.012(2)
C5 0.034(3) 0.091(4) 0.044(3) -0.043(3) 0.027(2) -0.036(3)
C6 0.031(3) 0.051(3) 0.031(3) -0.017(2) 0.007(2) -0.019(2)
C7 0.025(3) 0.051(3) 0.050(3) -0.020(3) 0.011(2) -0.029(2)
C8 0.026(3) 0.025(3) 0.028(3) -0.012(2) 0.008(2) -0.005(2)
C9 0.024(2) 0.029(3) 0.024(2) -0.010(2) 0.000(2) -0.012(2)
C10 0.037(3) 0.026(3) 0.021(2) -0.005(2) -0.007(2) -0.006(2)
C11 0.022(2) 0.033(3) 0.018(2) -0.007(2) 0.004(2) -0.008(2)
C12 0.038(3) 0.043(3) 0.027(3) -0.021(2) 0.004(2) 0.000(2)
C13 0.025(3) 0.039(3) 0.025(3) -0.008(2) 0.002(2) -0.008(2)
C14 0.024(3) 0.057(3) 0.029(3) -0.012(2) 0.006(2) -0.008(2)
C15 0.033(3) 0.061(3) 0.029(3) -0.008(2) 0.019(2) -0.024(3)
C16 0.027(3) 0.044(3) 0.026(3) -0.008(2) 0.006(2) -0.015(2)
C17 0.025(3) 0.046(3) 0.042(3) -0.009(2) 0.009(2) -0.024(2)
C18 0.026(3) 0.033(3) 0.027(3) -0.005(2) 0.000(2) -0.013(2)
C19 0.035(3) 0.026(3) 0.037(3) -0.003(2) -0.013(2) -0.004(2)
C20 0.036(3) 0.024(3) 0.032(3) -0.008(2) -0.011(2) -0.009(2)
C21 0.052(3) 0.101(4) 0.045(3) -0.040(3) 0.029(3) -0.033(3)
C22 0.117(5) 0.109(5) 0.029(3) -0.029(3) 0.009(3) -0.038(4)
C23 0.028(5) 0.055(6) 0.062(6) -0.036(5) 0.029(5) -0.033(4)
C23' 0.046(8) 0.049(8) 0.042(7) -0.018(6) -0.011(6) 0.022(7)
C24 0.056(7) 0.062(8) 0.127(11) -0.034(7) 0.034(8) 0.006(6)
C24' 0.054(7) 0.085(9) 0.085(10) -0.006(7) -0.004(7) -0.067(6)
C25 0.035(3) 0.032(3) 0.044(3) -0.015(2) 0.002(2) -0.010(2)
C26 0.042(3) 0.062(4) 0.119(5) -0.006(4) -0.018(4) -0.017(3)
C27 0.040(3) 0.042(3) 0.052(3) -0.021(3) 0.000(3) -0.016(2)
C28 0.073(4) 0.070(4) 0.036(3) -0.016(3) -0.012(3) -0.018(3)
C29 0.033(3) 0.068(4) 0.039(3) -0.011(3) 0.010(3) -0.016(3)
C30 0.067(4) 0.076(4) 0.038(3) -0.010(3) 0.018(3) -0.021(3)
C31 0.035(3) 0.107(4) 0.049(3) -0.037(3) 0.022(3) -0.022(3)
C32 0.078(4) 0.060(4) 0.129(6) -0.019(4) 0.038(4) -0.028(3)
C33 0.042(3) 0.044(3) 0.054(3) -0.012(3) -0.011(3) -0.020(3)
C34 0.041(3) 0.075(4) 0.142(6) -0.004(4) -0.030(4) -0.027(3)
C35 0.068(4) 0.029(3) 0.055(3) -0.015(3) -0.009(3) -0.025(3)
C36 0.064(4) 0.076(4) 0.040(3) -0.024(3) -0.018(3) 0.002(3)
C38 0.069(4) 0.048(4) 0.133(6) 0.015(4) -0.042(4) -0.008(3)
C39 0.123(5) 0.029(3) 0.080(4) -0.024(3) -0.052(4) 0.014(3)
C40 0.030(6) 0.036(5) 0.060(6) -0.037(4) -0.016(5) 0.000(4)
C40' 0.061(10) 0.106(12) 0.29(3) 0.095(15) -0.059(14) -0.062(9)
O2 0.0414(19) 0.0338(18) 0.0219(16) -0.0042(14) 0.0057(15) -0.0078(15)
Cr2 0.0212(5) 0.0194(5) 0.0219(5) -0.0078(4) 0.0049(5) -0.0053(4)
N5 0.023(2) 0.0180(19) 0.0244(19) -0.0124(16) 0.0030(17) -0.0033(16)
N6 0.0191(19) 0.0187(19) 0.0208(19) -0.0074(15) 0.0016(16) -0.0065(16)
C45 0.017(2) 0.021(2) 0.020(2) -0.004(2) -0.002(2) 0.000(2)
C46 0.023(2) 0.021(2) 0.025(2) -0.004(2) -0.011(2) -0.002(2)
C47 0.018(2) 0.015(2) 0.022(2) -0.001(2) -0.004(2) -0.0074(19)
C48 0.016(2) 0.024(2) 0.020(2) -0.010(2) 0.006(2) -0.001(2)
C49 0.022(2) 0.032(3) 0.022(3) -0.001(2) 0.008(2) -0.011(2)
C50 0.016(2) 0.027(3) 0.022(2) -0.003(2) -0.005(2) -0.003(2)
C51 0.015(2) 0.027(2) 0.023(2) -0.015(2) 0.001(2) -0.004(2)
C52 0.019(2) 0.025(2) 0.026(2) -0.012(2) -0.001(2) -0.004(2)
C53 0.023(2) 0.021(2) 0.022(2) -0.010(2) -0.003(2) -0.002(2)
C54 0.024(2) 0.009(2) 0.031(3) -0.011(2) -0.004(2) 0.005(2)
C55 0.029(3) 0.026(3) 0.029(3) -0.009(2) -0.003(2) -0.005(2)
C56 0.051(3) 0.031(3) 0.045(3) -0.008(3) -0.008(3) -0.001(3)
C57 0.031(3) 0.025(3) 0.038(3) -0.013(2) 0.004(2) -0.015(2)
C58 0.047(3) 0.048(3) 0.029(3) 0.000(2) -0.004(3) -0.009(3)
C59 0.035(3) 0.028(3) 0.024(2) -0.012(2) 0.005(2) -0.003(2)
C60 0.032(3) 0.064(3) 0.038(3) -0.020(3) 0.009(2) -0.014(3)
C61 0.039(3) 0.027(3) 0.022(2) -0.010(2) 0.005(2) -0.004(2)
C62 0.051(3) 0.034(3) 0.067(3) -0.027(3) -0.002(3) 0.001(3)
O3 0.0257(16) 0.0272(16) 0.0179(15) -0.0067(13) 0.0031(13) -0.0093(13)
C63 0.024(3) 0.048(3) 0.041(3) -0.002(2) -0.002(2) -0.016(2)
C64 0.034(3) 0.070(4) 0.042(3) 0.010(3) -0.001(3) -0.019(3)
C65 0.027(3) 0.034(3) 0.038(3) -0.007(2) -0.004(2) -0.002(2)
C66 0.025(3) 0.038(3) 0.037(3) -0.005(2) -0.006(2) -0.007(2)
Cr3 0.0238(6) 0.0173(5) 0.0188(5) -0.0042(4) 0.0028(5) -0.0055(4)
O4 0.0256(16) 0.0183(16) 0.0286(17) 0.0019(13) -0.0055(14) -0.0067(13)
N7 0.024(2) 0.020(2) 0.0183(19) -0.0015(16) 0.0006(17) -0.0081(16)
N8 0.026(2) 0.0136(19) 0.0168(19) 0.0004(16) -0.0005(17) -0.0045(16)
C67 0.019(2) 0.022(3) 0.024(3) 0.000(2) -0.004(2) -0.006(2)
C68 0.026(3) 0.017(2) 0.029(2) -0.011(2) -0.006(2) 0.000(2)
C69 0.020(2) 0.023(2) 0.035(3) -0.014(2) -0.008(2) 0.000(2)
C70 0.021(2) 0.025(3) 0.021(2) -0.010(2) 0.001(2) 0.000(2)
C71 0.031(3) 0.033(3) 0.013(2) -0.011(2) 0.003(2) -0.002(2)
C72 0.019(2) 0.029(3) 0.024(2) -0.012(2) 0.002(2) -0.004(2)
C73 0.026(3) 0.032(3) 0.020(2) -0.002(2) 0.010(2) -0.007(2)
C74 0.029(3) 0.025(3) 0.017(2) -0.006(2) 0.002(2) -0.005(2)
C75 0.017(2) 0.025(3) 0.027(3) -0.004(2) 0.000(2) -0.003(2)
C76 0.024(3) 0.023(3) 0.024(3) 0.000(2) -0.002(2) -0.010(2)
C77 0.033(3) 0.017(2) 0.031(3) -0.008(2) -0.005(2) -0.004(2)
C78 0.074(4) 0.018(3) 0.071(4) 0.001(3) -0.023(3) -0.006(3)
C79 0.036(3) 0.023(3) 0.033(3) -0.010(2) 0.001(2) -0.007(2)
C80 0.039(3) 0.040(3) 0.077(4) -0.036(3) 0.014(3) -0.011(2)
C81 0.031(3) 0.041(3) 0.029(3) -0.007(2) 0.007(2) -0.013(2)
C82 0.041(3) 0.056(3) 0.051(3) -0.015(3) 0.008(3) 0.003(3)
C83 0.041(3) 0.027(3) 0.023(3) -0.002(2) 0.011(2) -0.011(2)
C84 0.049(3) 0.029(3) 0.049(3) 0.002(3) 0.010(3) -0.003(3)
C85 0.032(3) 0.035(3) 0.039(3) -0.001(2) -0.004(3) -0.013(2)
C86 0.034(3) 0.041(3) 0.042(3) -0.005(2) -0.005(3) -0.015(2)
C87 0.045(3) 0.051(4) 0.060(4) 0.014(3) -0.017(3) -0.012(3)
C88 0.051(3) 0.080(4) 0.063(4) 0.047(3) -0.026(3) -0.037(3)
O5 0.062(3) 0.127(4) 0.087(3) -0.021(3) -0.023(2) -0.018(3)
O6 0.103(3) 0.066(3) 0.080(3) -0.028(2) 0.010(2) -0.026(2)
O7 0.085(3) 0.069(3) 0.063(2) -0.018(2) 0.009(2) -0.028(2)
O8 0.058(2) 0.087(3) 0.054(2) -0.030(2) 0.007(2) 0.009(2)
O9 0.072(3) 0.123(3) 0.069(3) -0.009(2) -0.020(2) -0.041(2)
O10 0.066(3) 0.049(2) 0.171(4) -0.035(3) -0.005(3) -0.018(2)
O11 0.075(3) 0.046(2) 0.046(2) -0.0040(18) 0.013(2) -0.0122(19)
O12 0.065(3) 0.077(3) 0.073(3) -0.030(2) 0.016(2) 0.006(2)
C89 0.042(3) 0.075(4) 0.051(4) -0.009(3) 0.007(3) -0.010(3)
C90 0.047(3) 0.061(4) 0.048(3) -0.021(3) 0.014(3) -0.002(3)
C91 0.046(3) 0.051(3) 0.053(3) -0.022(3) 0.000(3) 0.001(3)
C92 0.052(3) 0.063(4) 0.035(3) -0.018(3) 0.001(3) -0.008(3)
C93 0.050(3) 0.073(4) 0.048(3) -0.003(3) 0.002(3) -0.021(3)
C94 0.044(3) 0.073(4) 0.050(3) -0.019(3) 0.000(3) -0.009(3)
C95 0.061(4) 0.056(3) 0.038(3) -0.016(3) 0.000(3) -0.016(3)
C96 0.048(3) 0.030(3) 0.051(3) -0.017(3) -0.007(3) 0.005(3)

loop_
_geom_bond_atom_site_label_1
_geom_bond_atom_site_label_2
_geom_bond_distance
_geom_bond_site_symmetry_2
_geom_bond_publ_flag
Co1 C92 1.732(5) . ?
Co1 C90 1.744(6) . ?
Co1 C91 1.750(5) . ?
Co1 C89 1.758(6) . ?
Co2 C95 1.739(5) . ?
Co2 C93 1.763(6) . ?
Co2 C96 1.771(5) . ?
Co2 C94 1.774(6) . ?
Cr1 N4 2.016(3) . ?
Cr1 N3 2.021(3) . ?
Cr1 N2 2.026(3) . ?
Cr1 N1 2.028(4) . ?
Cr1 O1 2.028(3) . ?
Cr1 O2 2.043(3) . ?
O1 C37' 1.28(2) . ?
O1 C40' 1.350(15) . ?
O1 C37 1.465(8) . ?
O1 C40 1.486(8) . ?
N1 C1 1.378(5) . ?
N1 C18 1.388(5) . ?
N2 C3 1.383(5) . ?
N2 C6 1.387(5) . ?
N3 C8 1.367(5) . ?
N3 C11 1.367(5) . ?
N4 C16 1.374(5) . ?
N4 C13 1.381(5) . ?
C1 C2 1.372(6) . ?
C1 C20 1.446(6) . ?
C2 C3 1.384(6) . ?
C3 C4 1.451(6) . ?
C4 C5 1.340(7) . ?
C4 C21 1.500(6) . ?
C5 C6 1.442(6) . ?
C5 C23 1.549(9) . ?
C5 C23' 1.599(13) . ?
C6 C7 1.372(7) . ?
C7 C8 1.382(6) . ?
C8 C9 1.442(6) . ?
C9 C10 1.337(6) . ?
C9 C25 1.517(6) . ?
C10 C11 1.453(6) . ?
C10 C27 1.503(6) . ?
C11 C12 1.395(6) . ?
C12 C13 1.385(6) . ?
C13 C14 1.440(6) . ?
C14 C15 1.348(7) . ?
C14 C29 1.500(7) . ?
C15 C16 1.431(6) . ?
C15 C31 1.544(6) . ?
C16 C17 1.391(7) . ?
C17 C18 1.378(6) . ?
C18 C19 1.433(6) . ?
C19 C20 1.365(6) . ?
C19 C33 1.511(6) . ?
C20 C35 1.493(7) . ?
C21 C22 1.503(7) . ?
C23 C24 1.476(13) . ?
C23' C24' 1.521(14) . ?
C25 C26 1.519(6) . ?
C27 C28 1.517(6) . ?
C29 C30 1.509(7) . ?
C31 C32 1.493(7) . ?
C33 C34 1.506(6) . ?
C35 C36 1.517(6) . ?
C37 C38 1.561(9) . ?
C37' C38 1.56(2) . ?
C38 C39 1.474(8) . ?
C39 C40 1.470(9) . ?
C39 C40' 1.713(15) . ?
O2 C44 1.429(12) . ?
O2 C41 1.435(13) . ?
O2 C41' 1.446(10) . ?
O2 C44' 1.477(8) . ?
Cr2 N5 2.026(3) . ?
Cr2 N5 2.026(3) 2_575 ?
Cr2 N6 2.027(3) . ?
Cr2 N6 2.027(3) 2_575 ?
Cr2 O3 2.049(3) 2_575 ?
Cr2 O3 2.049(3) . ?
N5 C48 1.380(5) . ?
N5 C45 1.382(5) . ?
N6 C50 1.382(5) . ?
N6 C53 1.385(5) . ?
C45 C54 1.372(5) 2_575 ?
C45 C46 1.448(5) . ?
C46 C47 1.361(6) . ?
C46 C55 1.505(6) . ?
C47 C48 1.436(5) . ?
C47 C57 1.501(5) . ?
C48 C49 1.386(6) . ?
C49 C50 1.395(6) . ?
C50 C51 1.443(6) . ?
C51 C52 1.348(5) . ?
C51 C59 1.506(5) . ?
C52 C53 1.443(5) . ?
C52 C61 1.509(6) . ?
C53 C54 1.382(5) . ?
C54 C45 1.372(5) 2_575 ?
C55 C56 1.505(6) . ?
C57 C58 1.516(6) . ?
C59 C60 1.520(6) . ?
C61 C62 1.506(6) . ?
O3 C66 1.457(5) . ?
O3 C63 1.455(5) . ?
C63 C64 1.490(6) . ?
C64 C65 1.504(6) . ?
C65 C66 1.513(6) . ?
Cr3 N7 2.026(3) 2_685 ?
Cr3 N7 2.026(3) . ?
Cr3 N8 2.029(3) 2_685 ?
Cr3 N8 2.029(3) . ?
Cr3 O4 2.043(3) 2_685 ?
Cr3 O4 2.043(3) . ?
O4 C88 1.428(5) . ?
O4 C85 1.465(5) . ?
N7 C70 1.371(5) . ?
N7 C67 1.379(5) . ?
N8 C72 1.371(5) . ?
N8 C75 1.388(5) . ?
C67 C76 1.378(5) 2_685 ?
C67 C68 1.442(6) . ?
C68 C69 1.378(5) . ?
C68 C77 1.504(6) . ?
C69 C70 1.435(6) . ?
C69 C79 1.490(6) . ?
C70 C71 1.394(5) . ?
C71 C72 1.380(6) . ?
C72 C73 1.446(5) . ?
C73 C74 1.356(6) . ?
C73 C81 1.506(6) . ?
C74 C75 1.430(5) . ?
C74 C83 1.510(6) . ?
C75 C76 1.384(6) . ?
C76 C67 1.378(5) 2_685 ?
C77 C78 1.527(6) . ?
C79 C80 1.525(6) . ?
C81 C82 1.506(6) . ?
C83 C84 1.512(6) . ?
C85 C86 1.521(6) . ?
C86 C87 1.489(6) . ?
C87 C88 1.454(7) . ?
O5 C89 1.165(6) . ?
O6 C90 1.167(6) . ?
O7 C91 1.174(6) . ?
O8 C92 1.175(6) . ?
O9 C93 1.158(6) . ?
O10 C94 1.147(6) . ?
O11 C96 1.147(5) . ?
O12 C95 1.165(6) . ?
C43 C42 1.259(12) . ?
C43 C43' 1.343(12) . ?
C43 C44 1.615(15) . ?
C43 C41' 1.709(12) . ?
C42 C43' 1.306(13) . ?
C42 C41 1.53(2) . ?
C42 C41' 1.771(14) . ?
C43' C44' 1.567(12) . ?
C43' C41 1.93(2) . ?
C43' C44 1.986(17) . ?
C44' C44 1.324(17) . ?
C41' C44 1.609(17) . ?
C41' C41 1.71(2) . ?
